data_7115411
loop_
_publ_author_name
'Pavol Ondrisek'
'Rino Schwenk'
'Jan Cvengros'

_publ_section_title
;
 Synthesis of enantiomerically pure Troger's base derivatives via chiral
 disulfoxides
;
_journal_name_full Chem.Commun.
_journal_page_first 9168
_journal_paper_doi 10.1039/C4cc03963G
_journal_volume 50
_journal_year 2014
_chemical_absolute_configuration syn
_chemical_formula_moiety 'C31 H30 N2 O2 S2'
_chemical_formula_sum 'C31 H30 N2 O2 S2'
_chemical_formula_weight 526.69
_chemical_melting_point ?
_chemical_name_systematic
; 
 ? 
;
_chemical_properties_physical none
_space_group_IT_number 4
_symmetry_cell_setting monoclinic
_symmetry_Int_Tables_number 4
_symmetry_space_group_name_Hall 'P 2yb'
_symmetry_space_group_name_H-M 'P 1 21 1'
_atom_sites_solution_hydrogens geom
_atom_sites_solution_primary direct
_atom_sites_solution_secondary difmap
_audit_creation_method SHELXL-97
_cell_angle_alpha 90.00
_cell_angle_beta 111.6160(10)
_cell_angle_gamma 90.00
_cell_formula_units_Z 2
_cell_length_a 8.9302(2)
_cell_length_b 16.0650(4)
_cell_length_c 9.8120(3)
_cell_measurement_reflns_used 6195
_cell_measurement_temperature 100(2)
_cell_measurement_theta_max 30.66
_cell_measurement_theta_min 2.45
_cell_volume 1308.67(6)
_computing_cell_refinement 'Bruker SAINT'
_computing_data_collection 'Bruker APEX2'
_computing_data_reduction 'Bruker SAINT'
_computing_molecular_graphics 'Bruker SHELXTL'
_computing_publication_material 'Bruker SHELXTL'
_computing_structure_refinement 'SHELXL-97 (Sheldrick, 1997)'
_computing_structure_solution 'SHELXS-97 (Sheldrick, 1990)'
_diffrn_ambient_temperature 100(2)
_diffrn_measured_fraction_theta_full 0.999
_diffrn_measured_fraction_theta_max 0.999
_diffrn_measurement_device_type 'Bruker APEX-II CCD'
_diffrn_measurement_method 'phi and omega scans'
_diffrn_radiation_monochromator graphite
_diffrn_radiation_source 'sealed tube'
_diffrn_radiation_type MoK\a
_diffrn_radiation_wavelength 0.71073
_diffrn_reflns_av_R_equivalents 0.0376
_diffrn_reflns_av_sigmaI/netI 0.0484
_diffrn_reflns_limit_h_max 12
_diffrn_reflns_limit_h_min -12
_diffrn_reflns_limit_k_max 21
_diffrn_reflns_limit_k_min -21
_diffrn_reflns_limit_l_max 13
_diffrn_reflns_limit_l_min -13
_diffrn_reflns_number 15972
_diffrn_reflns_theta_full 28.70
_diffrn_reflns_theta_max 28.70
_diffrn_reflns_theta_min 2.23
_exptl_absorpt_coefficient_mu 0.236
_exptl_absorpt_correction_type none
_exptl_crystal_colour colourless
_exptl_crystal_density_diffrn 1.337
_exptl_crystal_density_meas ?
_exptl_crystal_density_method 'not measured'
_exptl_crystal_description plate
_exptl_crystal_F_000 556
_exptl_crystal_recrystallization_method 'chloroform / pentane'
_exptl_crystal_size_max 0.16
_exptl_crystal_size_mid 0.14
_exptl_crystal_size_min 0.08
_refine_diff_density_max 0.319
_refine_diff_density_min -0.235
_refine_diff_density_rms 0.046
_refine_ls_abs_structure_details 'Flack H D (1983), Acta Cryst. A39, 876-881'
_refine_ls_abs_structure_Flack -0.01(4)
_refine_ls_extinction_method none
_refine_ls_goodness_of_fit_ref 1.003
_refine_ls_hydrogen_treatment constr
_refine_ls_matrix_type full
_refine_ls_number_parameters 338
_refine_ls_number_reflns 6672
_refine_ls_number_restraints 1
_refine_ls_restrained_S_all 1.003
_refine_ls_R_factor_all 0.0446
_refine_ls_R_factor_gt 0.0347
_refine_ls_shift/su_max 0.022
_refine_ls_shift/su_mean 0.001
_refine_ls_structure_factor_coef Fsqd
_refine_ls_weighting_details 'calc w=1/[\s^2^(Fo^2^)+(0.0335P)^2^+0.0000P] where P=(Fo^2^+2Fc^2^)/3'
_refine_ls_weighting_scheme calc
_refine_ls_wR_factor_gt 0.0693
_refine_ls_wR_factor_ref 0.0721
_reflns_number_gt 5784
_reflns_number_total 6672
_reflns_threshold_expression >2sigma(I)
_cod_data_source_file c4cc03963g2.cif
_cod_data_source_block jc178_6
_cod_depositor_comments
;
The following automatic conversions were performed:

'_chemical_melting_point' value 'not measured' was changed to '?' -
the value is undefined or not given.

Automatic conversion script
Id: cif_fix_values 2827 2014-09-09 07:05:25Z andrius 

The following automatic conversions were performed:

'_exptl_crystal_density_meas' value 'not measured' was changed to '?'
- the value is perceived as not measured.

Automatic conversion script
Id: cif_fix_values 3008 2015-01-20 13:52:24Z robertas 
;
_cod_original_sg_symbol_H-M P2(1)
_cod_database_code 7115411

loop_
_symmetry_equiv_pos_as_xyz
'x, y, z'
'-x, y+1/2, -z'

loop_
_atom_site_label
_atom_site_type_symbol
_atom_site_fract_x
_atom_site_fract_y
_atom_site_fract_z
_atom_site_U_iso_or_equiv
_atom_site_adp_type
_atom_site_occupancy
_atom_site_symmetry_multiplicity
_atom_site_calc_flag
_atom_site_refinement_flags
S1 S 0.46682(5) 0.99924(2) 0.92406(5) 0.01941(10) Uani 1 1 d .
S2 S -0.49010(5) 0.98777(2) 0.59723(4) 0.01846(9) Uani 1 1 d .
N2 N -0.15360(16) 0.91671(8) 0.73144(15) 0.0177(3) Uani 1 1 d .
C12 C -0.04309(19) 1.00186(10) 0.57869(17) 0.0173(3) Uani 1 1 d .
O2 O -0.60638(14) 1.05897(7) 0.54965(14) 0.0238(3) Uani 1 1 d .
N1 N 0.13728(16) 0.92030(8) 0.79088(15) 0.0173(3) Uani 1 1 d .
C5 C 0.02103(18) 0.99774(10) 0.94723(17) 0.0173(3) Uani 1 1 d .
O1 O 0.57988(15) 1.07110(7) 0.97917(14) 0.0264(3) Uani 1 1 d .
C4 C 0.0405(2) 1.05739(10) 1.05689(18) 0.0184(3) Uani 1 1 d .
H4 H -0.0474 1.0688 1.0865 0.022 Uiso 1 1 calc R
C7 C -0.17216(19) 0.97816(9) 0.61904(17) 0.0170(3) Uani 1 1 d .
C8 C -0.32093(19) 1.01616(10) 0.54832(18) 0.0181(3) Uani 1 1 d .
C11 C -0.0662(2) 1.06436(10) 0.47339(18) 0.0194(3) Uani 1 1 d .
H11 H 0.0207 1.0790 0.4442 0.023 Uiso 1 1 calc R
C2 C 0.3134(2) 1.08006(10) 1.08219(19) 0.0203(4) Uani 1 1 d .
H2 H 0.4131 1.1083 1.1264 0.024 Uiso 1 1 calc R
C1 C 0.29783(19) 1.01955(10) 0.97782(18) 0.0176(3) Uani 1 1 d .
C3 C 0.1836(2) 1.10010(10) 1.12330(18) 0.0207(4) Uani 1 1 d .
C14 C 0.15129(19) 0.97932(9) 0.90600(17) 0.0170(3) Uani 1 1 d .
C9 C -0.3414(2) 1.08002(10) 0.44835(18) 0.0202(4) Uani 1 1 d .
H9 H -0.4432 1.1065 0.4055 0.024 Uiso 1 1 calc R
C6 C -0.14037(19) 0.95603(10) 0.87222(17) 0.0183(3) Uani 1 1 d .
H6A H -0.1558 0.9130 0.9381 0.022 Uiso 1 1 calc R
H6B H -0.2270 0.9979 0.8536 0.022 Uiso 1 1 calc R
C15 C -0.00600(19) 0.86778(10) 0.76081(19) 0.0198(3) Uani 1 1 d .
H15A H -0.0192 0.8320 0.6750 0.024 Uiso 1 1 calc R
H15B H 0.0103 0.8310 0.8461 0.024 Uiso 1 1 calc R
C24 C -0.5729(2) 0.90566(10) 0.46668(18) 0.0177(3) Uani 1 1 d .
C13 C 0.12103(19) 0.96213(10) 0.65129(17) 0.0191(3) Uani 1 1 d .
H13A H 0.1382 0.9208 0.5836 0.023 Uiso 1 1 calc R
H13B H 0.2052 1.0055 0.6710 0.023 Uiso 1 1 calc R
C29 C -0.7211(2) 0.91801(11) 0.3552(2) 0.0237(4) Uani 1 1 d .
H29 H -0.7732 0.9705 0.3436 0.028 Uiso 1 1 calc R
C10 C -0.2122(2) 1.10565(10) 0.41030(18) 0.0212(4) Uani 1 1 d .
C22 C 0.7742(2) 0.86123(11) 1.2505(2) 0.0263(4) Uani 1 1 d .
H22 H 0.8682 0.8711 1.3349 0.032 Uiso 1 1 calc R
C23 C 0.6941(2) 0.92793(10) 1.16570(19) 0.0230(4) Uani 1 1 d .
H23 H 0.7332 0.9830 1.1910 0.028 Uiso 1 1 calc R
C18 C 0.5565(2) 0.91355(10) 1.04369(19) 0.0180(3) Uani 1 1 d .
C28 C -0.7925(2) 0.85305(11) 0.2609(2) 0.0263(4) Uani 1 1 d .
H28 H -0.8937 0.8615 0.1840 0.032 Uiso 1 1 calc R
C19 C 0.4985(2) 0.83359(10) 1.0057(2) 0.0258(4) Uani 1 1 d .
H19 H 0.4043 0.8241 0.9215 0.031 Uiso 1 1 calc R
C27 C -0.7185(2) 0.77552(11) 0.2770(2) 0.0241(4) Uani 1 1 d .
C26 C -0.5695(2) 0.76448(10) 0.3888(2) 0.0263(4) Uani 1 1 d .
H26 H -0.5171 0.7121 0.3998 0.032 Uiso 1 1 calc R
C25 C -0.4960(2) 0.82880(10) 0.4851(2) 0.0232(4) Uani 1 1 d .
H25 H -0.3949 0.8204 0.5623 0.028 Uiso 1 1 calc R
C20 C 0.5805(2) 0.76717(11) 1.0930(2) 0.0293(4) Uani 1 1 d .
H20 H 0.5403 0.7122 1.0685 0.035 Uiso 1 1 calc R
C21 C 0.7198(2) 0.78002(10) 1.2148(2) 0.0249(4) Uani 1 1 d .
C30 C 0.8084(3) 0.70718(12) 1.3054(2) 0.0394(5) Uani 1 1 d .
H30A H 0.7364 0.6767 1.3427 0.059 Uiso 1 1 calc R
H30B H 0.9019 0.7274 1.3880 0.059 Uiso 1 1 calc R
H30C H 0.8447 0.6700 1.2446 0.059 Uiso 1 1 calc R
C31 C -0.7980(3) 0.70425(12) 0.1760(2) 0.0358(5) Uani 1 1 d .
H31A H -0.7209 0.6792 0.1383 0.054 Uiso 1 1 calc R
H31B H -0.8914 0.7250 0.0940 0.054 Uiso 1 1 calc R
H31C H -0.8333 0.6623 0.2303 0.054 Uiso 1 1 calc R
C17 C -0.2335(2) 1.17678(11) 0.3043(2) 0.0298(4) Uani 1 1 d .
H17A H -0.1278 1.1997 0.3159 0.045 Uiso 1 1 calc R
H17B H -0.2995 1.2203 0.3245 0.045 Uiso 1 1 calc R
H17C H -0.2870 1.1565 0.2038 0.045 Uiso 1 1 calc R
C16 C 0.2004(2) 1.16709(12) 1.2359(2) 0.0286(4) Uani 1 1 d .
H16A H 0.0937 1.1818 1.2354 0.043 Uiso 1 1 calc R
H16B H 0.2506 1.2164 1.2122 0.043 Uiso 1 1 calc R
H16C H 0.2678 1.1466 1.3333 0.043 Uiso 1 1 calc R

loop_
_atom_site_aniso_label
_atom_site_aniso_U_11
_atom_site_aniso_U_22
_atom_site_aniso_U_33
_atom_site_aniso_U_23
_atom_site_aniso_U_13
_atom_site_aniso_U_12
S1 0.01683(19) 0.0193(2) 0.0220(2) 0.00289(18) 0.00708(18) 0.00154(18)
S2 0.01699(19) 0.0186(2) 0.0200(2) -0.00115(17) 0.00701(17) -0.00041(18)
N2 0.0164(7) 0.0167(7) 0.0195(7) 0.0008(6) 0.0059(6) 0.0002(6)
C12 0.0170(7) 0.0159(8) 0.0170(8) -0.0025(7) 0.0042(7) -0.0021(7)
O2 0.0190(6) 0.0202(6) 0.0312(7) -0.0027(5) 0.0079(6) 0.0023(5)
N1 0.0155(7) 0.0172(7) 0.0184(7) -0.0018(6) 0.0053(6) 0.0004(6)
C5 0.0163(7) 0.0167(8) 0.0168(7) 0.0022(7) 0.0036(6) 0.0015(7)
O1 0.0194(6) 0.0188(6) 0.0388(8) 0.0061(6) 0.0082(6) -0.0008(5)
C4 0.0178(8) 0.0201(8) 0.0160(8) 0.0022(7) 0.0047(7) 0.0050(7)
C7 0.0188(8) 0.0150(7) 0.0155(8) -0.0024(6) 0.0043(7) -0.0012(6)
C8 0.0169(8) 0.0180(8) 0.0192(8) -0.0028(6) 0.0063(7) -0.0036(6)
C11 0.0177(9) 0.0198(8) 0.0192(9) -0.0030(7) 0.0049(8) -0.0059(7)
C2 0.0177(8) 0.0194(8) 0.0193(9) 0.0010(7) 0.0015(7) 0.0008(7)
C1 0.0160(8) 0.0172(8) 0.0185(8) 0.0029(6) 0.0052(7) 0.0036(6)
C3 0.0231(9) 0.0164(8) 0.0185(9) 0.0000(7) 0.0029(8) 0.0051(7)
C14 0.0189(8) 0.0150(7) 0.0158(8) 0.0020(6) 0.0046(7) 0.0025(7)
C9 0.0170(8) 0.0196(8) 0.0199(9) -0.0001(7) 0.0022(7) -0.0003(7)
C6 0.0176(8) 0.0203(8) 0.0178(8) 0.0010(6) 0.0075(7) 0.0014(7)
C15 0.0181(8) 0.0168(8) 0.0226(9) -0.0012(7) 0.0051(7) -0.0002(7)
C24 0.0195(8) 0.0172(8) 0.0188(8) -0.0003(7) 0.0099(7) -0.0027(7)
C13 0.0174(8) 0.0210(8) 0.0186(8) -0.0022(7) 0.0063(7) -0.0005(7)
C29 0.0216(9) 0.0201(8) 0.0263(10) 0.0009(7) 0.0050(8) 0.0020(7)
C10 0.0222(9) 0.0180(8) 0.0187(9) -0.0005(7) 0.0021(8) -0.0062(7)
C22 0.0251(10) 0.0263(9) 0.0215(10) 0.0005(7) 0.0017(8) 0.0021(8)
C23 0.0236(9) 0.0176(8) 0.0248(10) -0.0035(7) 0.0054(8) -0.0023(7)
C18 0.0181(8) 0.0162(8) 0.0216(9) 0.0014(7) 0.0094(8) 0.0018(7)
C28 0.0224(10) 0.0261(9) 0.0230(10) -0.0004(7) -0.0003(8) 0.0005(8)
C19 0.0199(9) 0.0192(8) 0.0328(11) -0.0041(7) 0.0033(8) 0.0002(7)
C27 0.0269(10) 0.0222(9) 0.0245(10) -0.0030(7) 0.0110(9) -0.0031(8)
C26 0.0274(10) 0.0158(8) 0.0360(11) -0.0015(7) 0.0120(9) 0.0002(7)
C25 0.0182(9) 0.0191(8) 0.0299(10) 0.0026(7) 0.0059(8) 0.0004(7)
C20 0.0266(10) 0.0140(8) 0.0434(12) -0.0010(8) 0.0082(10) -0.0010(7)
C21 0.0261(10) 0.0210(9) 0.0296(10) 0.0039(7) 0.0125(9) 0.0026(7)
C30 0.0387(12) 0.0259(10) 0.0475(13) 0.0120(9) 0.0087(11) 0.0083(9)
C31 0.0384(12) 0.0256(10) 0.0368(12) -0.0104(9) 0.0059(11) -0.0036(9)
C17 0.0256(11) 0.0269(10) 0.0329(11) 0.0107(8) 0.0061(9) -0.0050(8)
C16 0.0289(11) 0.0249(9) 0.0277(11) -0.0061(8) 0.0056(9) 0.0052(8)

loop_
_atom_type_symbol
_atom_type_description
_atom_type_scat_dispersion_real
_atom_type_scat_dispersion_imag
_atom_type_scat_source
C C 0.0033 0.0016 'International Tables Vol C Tables 4.2.6.8 and 6.1.1.4'
H H 0.0000 0.0000 'International Tables Vol C Tables 4.2.6.8 and 6.1.1.4'
N N 0.0061 0.0033 'International Tables Vol C Tables 4.2.6.8 and 6.1.1.4'
O O 0.0106 0.0060 'International Tables Vol C Tables 4.2.6.8 and 6.1.1.4'
S S 0.1246 0.1234 'International Tables Vol C Tables 4.2.6.8 and 6.1.1.4'

loop_
_geom_angle_atom_site_label_1
_geom_angle_atom_site_label_2
_geom_angle_atom_site_label_3
_geom_angle
O1 S1 C18 106.03(8)
O1 S1 C1 106.30(7)
C18 S1 C1 99.63(7)
O2 S2 C24 106.38(8)
O2 S2 C8 106.03(7)
C24 S2 C8 99.27(7)
C7 N2 C15 110.98(12)
C7 N2 C6 111.57(12)
C15 N2 C6 106.69(13)
C11 C12 C7 119.34(15)
C11 C12 C13 120.21(14)
C7 C12 C13 120.43(14)
C14 N1 C15 110.63(12)
C14 N1 C13 112.05(12)
C15 N1 C13 107.03(13)
C14 C5 C4 119.06(15)
C14 C5 C6 120.75(14)
C4 C5 C6 120.17(13)
C3 C4 C5 122.13(15)
C8 C7 C12 118.21(14)
C8 C7 N2 120.02(13)
C12 C7 N2 121.76(14)
C9 C8 C7 122.03(14)
C9 C8 S2 118.12(13)
C7 C8 S2 119.68(12)
C10 C11 C12 122.03(15)
C1 C2 C3 120.57(16)
C2 C1 C14 121.31(14)
C2 C1 S1 118.56(13)
C14 C1 S1 119.93(12)
C4 C3 C2 118.03(15)
C4 C3 C16 121.58(16)
C2 C3 C16 120.40(16)
C1 C14 C5 118.80(14)
C1 C14 N1 119.60(13)
C5 C14 N1 121.60(14)
C8 C9 C10 120.06(16)
N2 C6 C5 112.12(12)
N2 C15 N1 112.59(13)
C29 C24 C25 120.79(16)
C29 C24 S2 118.69(13)
C25 C24 S2 120.29(14)
N1 C13 C12 111.93(12)
C28 C29 C24 119.35(16)
C11 C10 C9 118.13(15)
C11 C10 C17 121.89(15)
C9 C10 C17 119.98(16)
C23 C22 C21 121.31(18)
C18 C23 C22 119.27(16)
C23 C18 C19 120.86(16)
C23 C18 S1 118.55(13)
C19 C18 S1 120.24(14)
C29 C28 C27 121.11(18)
C18 C19 C20 119.04(18)
C26 C27 C28 118.70(16)
C26 C27 C31 120.25(16)
C28 C27 C31 121.05(17)
C27 C26 C25 121.14(16)
C26 C25 C24 118.91(17)
C21 C20 C19 121.10(16)
C20 C21 C22 118.41(16)
C20 C21 C30 120.19(17)
C22 C21 C30 121.41(18)

loop_
_geom_bond_atom_site_label_1
_geom_bond_atom_site_label_2
_geom_bond_distance
S1 O1 1.4974(13)
S1 C18 1.7948(17)
S1 C1 1.8024(16)
S2 O2 1.4992(12)
S2 C24 1.7972(17)
S2 C8 1.8041(16)
N2 C7 1.4434(19)
N2 C15 1.469(2)
N2 C6 1.4835(19)
C12 C11 1.400(2)
C12 C7 1.402(2)
C12 C13 1.514(2)
N1 C14 1.4444(19)
N1 C15 1.469(2)
N1 C13 1.484(2)
C5 C14 1.397(2)
C5 C4 1.403(2)
C5 C6 1.512(2)
C4 C3 1.384(2)
C7 C8 1.393(2)
C8 C9 1.384(2)
C11 C10 1.389(2)
C2 C1 1.381(2)
C2 C3 1.398(2)
C1 C14 1.395(2)
C3 C16 1.510(2)
C9 C10 1.399(2)
C24 C29 1.386(2)
C24 C25 1.392(2)
C29 C28 1.384(2)
C10 C17 1.509(2)
C22 C23 1.384(2)
C22 C21 1.391(2)
C23 C18 1.383(2)
C18 C19 1.384(2)
C28 C27 1.391(2)
C19 C20 1.395(3)
C27 C26 1.389(3)
C27 C31 1.509(2)
C26 C25 1.391(2)
C20 C21 1.387(3)
C21 C30 1.506(3)

loop_
_geom_torsion_atom_site_label_1
_geom_torsion_atom_site_label_2
_geom_torsion_atom_site_label_3
_geom_torsion_atom_site_label_4
_geom_torsion
C14 C5 C4 C3 1.6(2)
C6 C5 C4 C3 -176.73(15)
C11 C12 C7 C8 2.2(2)
C13 C12 C7 C8 -179.59(14)
C11 C12 C7 N2 -177.28(14)
C13 C12 C7 N2 1.0(2)
C15 N2 C7 C8 163.54(14)
C6 N2 C7 C8 -77.62(18)
C15 N2 C7 C12 -17.0(2)
C6 N2 C7 C12 101.82(17)
C12 C7 C8 C9 -4.7(2)
N2 C7 C8 C9 174.78(14)
C12 C7 C8 S2 -179.81(12)
N2 C7 C8 S2 -0.3(2)
O2 S2 C8 C9 -16.79(15)
C24 S2 C8 C9 93.34(14)
O2 S2 C8 C7 158.52(13)
C24 S2 C8 C7 -91.35(14)
C7 C12 C11 C10 2.0(2)
C13 C12 C11 C10 -176.29(15)
C3 C2 C1 C14 2.8(2)
C3 C2 C1 S1 177.61(13)
O1 S1 C1 C2 -14.92(15)
C18 S1 C1 C2 95.05(14)
O1 S1 C1 C14 159.97(13)
C18 S1 C1 C14 -90.06(14)
C5 C4 C3 C2 -2.4(2)
C5 C4 C3 C16 176.99(16)
C1 C2 C3 C4 0.3(2)
C1 C2 C3 C16 -179.16(16)
C2 C1 C14 C5 -3.6(2)
S1 C1 C14 C5 -178.39(12)
C2 C1 C14 N1 176.01(14)
S1 C1 C14 N1 1.3(2)
C4 C5 C14 C1 1.5(2)
C6 C5 C14 C1 179.75(14)
C4 C5 C14 N1 -178.17(14)
C6 C5 C14 N1 0.1(2)
C15 N1 C14 C1 163.15(14)
C13 N1 C14 C1 -77.50(18)
C15 N1 C14 C5 -17.2(2)
C13 N1 C14 C5 102.14(16)
C7 C8 C9 C10 3.0(2)
S2 C8 C9 C10 178.24(12)
C7 N2 C6 C5 -73.20(17)
C15 N2 C6 C5 48.16(16)
C14 C5 C6 N2 -16.5(2)
C4 C5 C6 N2 161.73(14)
C7 N2 C15 N1 52.02(18)
C6 N2 C15 N1 -69.72(16)
C14 N1 C15 N2 52.99(18)
C13 N1 C15 N2 -69.34(16)
O2 S2 C24 C29 -2.30(14)
C8 S2 C24 C29 -112.15(13)
O2 S2 C24 C25 -176.79(12)
C8 S2 C24 C25 73.37(14)
C14 N1 C13 C12 -72.47(17)
C15 N1 C13 C12 48.97(16)
C11 C12 C13 N1 160.45(14)
C7 C12 C13 N1 -17.8(2)
C25 C24 C29 C28 -0.4(2)
S2 C24 C29 C28 -174.83(14)
C12 C11 C10 C9 -3.6(2)
C12 C11 C10 C17 175.90(16)
C8 C9 C10 C11 1.1(2)
C8 C9 C10 C17 -178.38(16)
C21 C22 C23 C18 0.6(3)
C22 C23 C18 C19 -0.1(3)
C22 C23 C18 S1 -173.33(13)
O1 S1 C18 C23 6.19(16)
C1 S1 C18 C23 -103.99(14)
O1 S1 C18 C19 -167.09(13)
C1 S1 C18 C19 82.73(14)
C24 C29 C28 C27 0.5(3)
C23 C18 C19 C20 0.4(3)
S1 C18 C19 C20 173.48(14)
C29 C28 C27 C26 -0.8(3)
C29 C28 C27 C31 178.71(18)
C28 C27 C26 C25 1.0(3)
C31 C27 C26 C25 -178.48(17)
C27 C26 C25 C24 -0.9(3)
C29 C24 C25 C26 0.6(2)
S2 C24 C25 C26 174.97(13)
C18 C19 C20 C21 -1.1(3)
C19 C20 C21 C22 1.5(3)
C19 C20 C21 C30 -178.59(18)
C23 C22 C21 C20 -1.3(3)
C23 C22 C21 C30 178.87(18)
